data_4344686
loop_
_publ_author_name
'Bae, Su-Whan'
'Yoo, Jisun'
'Lee, Suheon'
'Choi, Kwang Yong'
'Ok, Kang Min'

_publ_section_title
;
 Synthesis and Characterization of Three New Layered Vanadium Tellurites,
 MVTe2O8 (M = Al, Ga, and Mn): Three-Dimensional (3-D) Antiferromagnetic
 Behavior of MnVTe2O8 with a Zigzag S = 2 Spin Chain.
;
_journal_issue 3
_journal_name_full 'Inorganic chemistry'
_journal_page_first 1347
_journal_page_last 1353
_journal_paper_doi 10.1021/acs.inorgchem.5b02784
_journal_volume 55
_journal_year 2016
_chemical_formula_moiety 'O8  Al1  V1  Te2'
_chemical_formula_sum 'Al O8 Te2 V'
_chemical_formula_weight 461.12
_space_group_IT_number 14
_symmetry_cell_setting monoclinic
_symmetry_Int_Tables_number 14
_symmetry_space_group_name_Hall '-P 2yn'
_symmetry_space_group_name_H-M 'P 1 21/n 1'
_atom_sites_solution_primary direct
_atom_sites_solution_secondary difmap
_cell_angle_alpha 90
_cell_angle_beta 93.720(10)
_cell_angle_gamma 90
_cell_formula_units_Z 4
_cell_length_a 7.9351(10)
_cell_length_b 4.8413(7)
_cell_length_c 16.342(2)
_cell_measurement_reflns_used 937
_cell_measurement_temperature 298.0(2)
_cell_measurement_theta_max 28.35
_cell_measurement_theta_min 2.498
_cell_volume 626.47(14)
_computing_structure_refinement 'SHELXL-97 (Sheldrick, 1997)'
_diffrn_ambient_temperature 298.0(2)
_diffrn_measured_fraction_theta_full 1
_diffrn_measured_fraction_theta_max 1
_diffrn_measurement_device_type 'Bruker SMART BREEZE'
_diffrn_measurement_method CCD
_diffrn_radiation_probe x-ray
_diffrn_radiation_type MoK\a
_diffrn_radiation_wavelength 0.71073
_diffrn_reflns_av_R_equivalents 0.1541
_diffrn_reflns_laue_measured_fraction_full 1
_diffrn_reflns_laue_measured_fraction_max 1
_diffrn_reflns_limit_h_max 10
_diffrn_reflns_limit_h_min -10
_diffrn_reflns_limit_k_max 6
_diffrn_reflns_limit_k_min -6
_diffrn_reflns_limit_l_max 21
_diffrn_reflns_limit_l_min -21
_diffrn_reflns_number 13279
_diffrn_reflns_point_group_measured_fraction_full 1
_diffrn_reflns_point_group_measured_fraction_max 1
_diffrn_reflns_theta_full 25.242
_diffrn_reflns_theta_max 28.35
_diffrn_reflns_theta_min 2.498
_exptl_absorpt_coefficient_mu 10.86
_exptl_absorpt_correction_T_max 0.92
_exptl_absorpt_correction_T_min 0.82
_exptl_absorpt_correction_type empirical
_exptl_absorpt_process_details
; 
 SADABS(Blessing, 1995) 
;
_exptl_crystal_colour Brown
_exptl_crystal_density_diffrn 4.889
_exptl_crystal_density_method 'not measured'
_exptl_crystal_description Plate
_exptl_crystal_F_000 816
_exptl_crystal_size_max 0.016
_exptl_crystal_size_mid 0.009
_exptl_crystal_size_min 0.002
_refine_diff_density_max 1.45
_refine_diff_density_min -1.463
_refine_diff_density_rms 0.362
_refine_ls_extinction_coef 0.00056(10)
_refine_ls_extinction_expression Fc^*^=kFc[1+0.001xFc^2^\l^3^/sin(2\q)]^-1/4^
_refine_ls_extinction_method SHELXL
_refine_ls_goodness_of_fit_ref 0.807
_refine_ls_matrix_type full
_refine_ls_number_constraints 0
_refine_ls_number_parameters 110
_refine_ls_number_reflns 1570
_refine_ls_number_restraints 0
_refine_ls_restrained_S_all 0.807
_refine_ls_R_factor_all 0.0855
_refine_ls_R_factor_gt 0.0389
_refine_ls_shift/su_max 0.001
_refine_ls_shift/su_mean 0
_refine_ls_structure_factor_coef Fsqd
_refine_ls_weighting_details 'w=1/[\s^2^(Fo^2^)+(0.0099P)^2^] where P=(Fo^2^+2Fc^2^)/3'
_refine_ls_weighting_scheme calc
_refine_ls_wR_factor_gt 0.0567
_refine_ls_wR_factor_ref 0.0657
_reflns_number_gt 937
_reflns_number_total 1570
_reflns_threshold_expression 'I > 2\s(I)'
_cod_data_source_file ic5b02784_si_002.cif
_cod_data_source_block AlVTe2O8
_cod_depositor_comments
;
The following automatic conversions were performed:

'_exptl_absorpt_correction_type' value 'EMPIRICAL' changed to
'empirical' according to
/usr/data/users/saulius/crontab/automatic-downloads/current/ACS/lib/dictionaries/cif_core.dic
dictionary named 'cif_core.dic' version 2.4.2 from 2011-04-26.

Automatic conversion script
Id: cif_fix_values 4268 2015-11-12 08:31:59Z antanas 
;
_cod_original_cell_volume 626.48(14)
_cod_original_sg_symbol_H-M 'P 21/n'
_cod_database_code 4344686

loop_
_symmetry_equiv_pos_as_xyz
'x, y, z'
'-x+1/2, y+1/2, -z+1/2'
'-x, -y, -z'
'x-1/2, -y-1/2, z-1/2'

loop_
_atom_site_label
_atom_site_type_symbol
_atom_site_fract_x
_atom_site_fract_y
_atom_site_fract_z
_atom_site_U_iso_or_equiv
_atom_site_adp_type
_atom_site_occupancy
_atom_site_calc_flag
Te1 Te -0.05042(9) 1.23440(15) 0.27908(4) 0.0135(2) Uani 1 d
Te2 Te -0.13682(10) 0.33575(13) 0.06968(5) 0.0141(2) Uani 1 d
V1 V 0.3428(2) 1.2759(3) 0.07153(11) 0.0129(4) Uani 1 d
Al1 Al 0.1635(3) 0.7512(6) 0.17560(16) 0.0122(5) Uani 1 d
O1 O -0.0180(9) 0.9241(13) 0.2144(4) 0.0186(18) Uani 1 d
O2 O 0.0459(8) 0.5806(13) 0.0798(4) 0.0128(17) Uani 1 d
O3 O 0.3608(9) 0.5689(13) 0.1384(4) 0.0149(17) Uani 1 d
O4 O 0.3488(8) 0.9293(13) 0.2493(4) 0.0133(16) Uani 1 d
O5 O 0.1960(9) 1.0465(13) 0.0993(4) 0.0150(17) Uani 1 d
O6 O -0.1926(9) 1.3883(14) 0.1797(4) 0.0144(16) Uani 1 d
O7 O -0.2977(9) 0.6088(13) 0.0340(4) 0.0152(16) Uani 1 d
O8 O 0.5242(9) 1.1263(14) 0.0798(4) 0.0183(17) Uani 1 d

loop_
_atom_site_aniso_label
_atom_site_aniso_U_11
_atom_site_aniso_U_22
_atom_site_aniso_U_33
_atom_site_aniso_U_23
_atom_site_aniso_U_13
_atom_site_aniso_U_12
Te1 0.0137(4) 0.0138(4) 0.0130(4) -0.0002(3) 0.0010(3) 0.0002(3)
Te2 0.0159(4) 0.0130(4) 0.0133(4) 0.0006(3) -0.0009(3) -0.0006(3)
V1 0.0159(9) 0.0133(9) 0.0094(8) -0.0006(9) -0.0008(7) -0.0020(9)
Al1 0.0145(14) 0.0109(13) 0.0086(13) -0.0005(11) 0.0006(11) 0.0018(12)
O1 0.019(4) 0.006(4) 0.031(5) -0.005(3) -0.001(4) -0.006(3)
O2 0.014(4) 0.010(4) 0.015(4) 0.000(3) 0.001(3) -0.006(3)
O3 0.014(4) 0.016(4) 0.015(4) -0.004(3) 0.000(3) -0.004(3)
O4 0.010(4) 0.018(4) 0.012(4) -0.006(3) -0.001(3) 0.000(3)
O5 0.015(4) 0.017(4) 0.013(4) 0.000(3) -0.002(3) 0.001(3)
O6 0.015(4) 0.017(4) 0.012(4) 0.000(3) 0.002(3) 0.005(3)
O7 0.022(4) 0.008(4) 0.016(4) 0.004(3) 0.005(3) 0.003(3)
O8 0.024(5) 0.019(4) 0.013(4) -0.001(3) 0.004(3) 0.003(3)

loop_
_atom_type_symbol
_atom_type_description
_atom_type_scat_dispersion_real
_atom_type_scat_dispersion_imag
_atom_type_scat_source
O O 0.0106 0.006 'International Tables Vol C Tables 4.2.6.8 and 6.1.1.4'
Al Al 0.0645 0.0514 'International Tables Vol C Tables 4.2.6.8 and 6.1.1.4'
V V 0.3005 0.5294 'International Tables Vol C Tables 4.2.6.8 and 6.1.1.4'
Te Te -0.5308 1.6751 'International Tables Vol C Tables 4.2.6.8 and 6.1.1.4'

loop_
_geom_angle_atom_site_label_1
_geom_angle_atom_site_label_2
_geom_angle_atom_site_label_3
_geom_angle
_geom_angle_site_symmetry_1
_geom_angle_site_symmetry_3
O1 Te1 O4 96.3(3) . 2
O1 Te1 O6 86.2(3) . .
O4 Te1 O6 93.1(3) 2 .
O1 Te1 O3 86.4(3) . 2
O4 Te1 O3 76.9(3) 2 2
O6 Te1 O3 166.8(3) . 2
O1 Te1 Al1 89.2(2) . 2
O4 Te1 Al1 39.4(2) 2 2
O6 Te1 Al1 131.4(2) . 2
O3 Te1 Al1 37.5(2) 2 2
O2 Te2 O6 93.4(3) . 1_545
O2 Te2 O7 95.0(3) . .
O6 Te2 O7 90.2(3) 1_545 .
O8 V1 O5 108.0(3) . .
O8 V1 O3 105.6(3) . 1_565
O5 V1 O3 112.6(3) . 1_565
O8 V1 O7 109.7(3) . 3_575
O5 V1 O7 110.9(3) . 3_575
O3 V1 O7 109.7(3) 1_565 3_575
O1 Al1 O5 91.5(3) . .
O1 Al1 O3 177.8(3) . .
O5 Al1 O3 89.4(3) . .
O1 Al1 O2 97.3(3) . .
O5 Al1 O2 82.6(3) . .
O3 Al1 O2 84.8(3) . .
O1 Al1 O4 94.2(3) . 2_545
O5 Al1 O4 174.2(3) . 2_545
O3 Al1 O4 84.8(3) . 2_545
O2 Al1 O4 97.1(3) . 2_545
O1 Al1 O4 99.0(3) . .
O5 Al1 O4 86.9(3) . .
O3 Al1 O4 79.0(3) . .
O2 Al1 O4 160.8(3) . .
O4 Al1 O4 91.69(19) 2_545 .
O1 Al1 Te1 136.2(2) . 2_545
O5 Al1 Te1 90.1(2) . 2_545
O3 Al1 Te1 41.8(2) . 2_545
O2 Al1 Te1 126.3(2) . 2_545
O4 Al1 Te1 85.4(2) 2_545 2_545
O4 Al1 Te1 37.34(19) . 2_545
Al1 O1 Te1 135.4(4) . .
Te2 O2 Al1 131.7(4) . .
V1 O3 Al1 121.4(4) 1_545 .
V1 O3 Te1 135.7(4) 1_545 2_545
Al1 O3 Te1 100.6(3) . 2_545
Te1 O4 Al1 127.1(3) 2_545 2
Te1 O4 Al1 103.2(3) 2_545 .
Al1 O4 Al1 129.4(4) 2 .
V1 O5 Al1 141.7(4) . .
Te2 O6 Te1 123.4(3) 1_565 .
V1 O7 Te2 126.1(4) 3_575 .

loop_
_geom_bond_atom_site_label_1
_geom_bond_atom_site_label_2
_geom_bond_distance
_geom_bond_site_symmetry_2
Te1 O1 1.864(7) .
Te1 O4 1.939(7) 2
Te1 O6 2.056(7) .
Te1 O3 2.112(7) 2
Te1 Al1 3.112(3) 2
Te2 O2 1.872(6) .
Te2 O6 1.897(6) 1_545
Te2 O7 1.903(7) .
V1 O8 1.609(7) .
V1 O5 1.693(7) .
V1 O3 1.791(7) 1_565
V1 O7 1.826(7) 3_575
Al1 O1 1.815(8) .
Al1 O5 1.925(7) .
Al1 O3 1.929(8) .
Al1 O2 1.954(7) .
Al1 O4 1.990(7) 2_545
Al1 O4 2.031(7) .
Al1 Te1 3.112(3) 2_545
O3 V1 1.791(7) 1_545
O3 Te1 2.112(7) 2_545
O4 Te1 1.939(7) 2_545
O4 Al1 1.990(7) 2
O6 Te2 1.897(6) 1_565
O7 V1 1.826(7) 3_575
